data_7032998
loop_
_publ_author_name
'Liao, Wei-Qiang'
'Ye, Heng-Yun'
'Zhang, Yi'
'Xiong, Ren-Gen'

_publ_section_title
;
 Phase transitions and dielectric properties of a hexagonal ABX3
 perovskite-type organic-inorganic hybrid compound: [C3H4NS][CdBr3].
;
_journal_issue 23
_journal_name_full 'Dalton transactions (Cambridge, England : 2003)'
_journal_page_first 10614
_journal_page_last 10620
_journal_paper_doi 10.1039/c4dt02875a
_journal_volume 44
_journal_year 2015
_chemical_formula_moiety 'Br3 Cd, C3 H4 N S'
_chemical_formula_sum 'C3 H4 Br3 Cd N S'
_chemical_formula_weight 438.24
_chemical_name_systematic
; 
 ? 
;
_space_group_IT_number 63
_symmetry_cell_setting orthorhombic
_symmetry_space_group_name_Hall '-C 2c 2'
_symmetry_space_group_name_H-M 'C m c m'
_atom_sites_solution_hydrogens geom
_atom_sites_solution_primary direct
_atom_sites_solution_secondary difmap
_audit_creation_method SHELXL-97
_cell_angle_alpha 90.00
_cell_angle_beta 90.00
_cell_angle_gamma 90.00
_cell_formula_units_Z 4
_cell_length_a 7.528(3)
_cell_length_b 17.448(10)
_cell_length_c 6.884(5)
_cell_measurement_reflns_used 12903
_cell_measurement_temperature 163(2)
_cell_measurement_theta_max 27.45
_cell_measurement_theta_min 3.08
_cell_volume 904.2(9)
_computing_cell_refinement 'CrystalClear (Rigaku, 2005)'
_computing_data_collection 'CrystalClear (Rigaku, 2005)'
_computing_data_reduction 'CrystalClear (Rigaku, 2005)'
_computing_molecular_graphics 'DIAMOND (Brandenburg & Putz, 2005)'
_computing_publication_material 'PRPKAPPA (Ferguson, 1999)'
_computing_structure_refinement 'SHELXL-97 (Sheldrick, 2008)'
_computing_structure_solution 'SHELXS-97 (Sheldrick, 2008)'
_diffrn_ambient_temperature 163(2)
_diffrn_measured_fraction_theta_full 0.993
_diffrn_measured_fraction_theta_max 0.993
_diffrn_measurement_device_type 'Rigaku SCXmini diffractometer'
_diffrn_measurement_method '\w scans'
_diffrn_radiation_monochromator graphite
_diffrn_radiation_source 'fine-focus sealed tube'
_diffrn_radiation_type MoK\a
_diffrn_radiation_wavelength 0.71073
_diffrn_reflns_av_R_equivalents 0.0859
_diffrn_reflns_av_unetI/netI 0.0673
_diffrn_reflns_limit_h_max 9
_diffrn_reflns_limit_h_min -9
_diffrn_reflns_limit_k_max 22
_diffrn_reflns_limit_k_min -22
_diffrn_reflns_limit_l_max 8
_diffrn_reflns_limit_l_min -6
_diffrn_reflns_number 3230
_diffrn_reflns_theta_full 27.50
_diffrn_reflns_theta_max 27.50
_diffrn_reflns_theta_min 2.95
_exptl_absorpt_coefficient_mu 15.823
_exptl_absorpt_correction_T_max 0.012
_exptl_absorpt_correction_T_min 0.005
_exptl_absorpt_correction_type multi-scan
_exptl_absorpt_process_details 'CrystalClear (Rigaku, 2005)'
_exptl_crystal_colour colorless
_exptl_crystal_density_diffrn 3.219
_exptl_crystal_density_method 'not measured'
_exptl_crystal_description block
_exptl_crystal_F_000 792
_exptl_crystal_size_max 0.36
_exptl_crystal_size_mid 0.32
_exptl_crystal_size_min 0.28
_refine_diff_density_max 1.337
_refine_diff_density_min -1.923
_refine_diff_density_rms 0.309
_refine_ls_extinction_coef 0.0019(4)
_refine_ls_extinction_expression Fc^*^=kFc[1+0.001xFc^2^\l^3^/sin(2\q)]^-1/4^
_refine_ls_extinction_method SHELXL
_refine_ls_goodness_of_fit_ref 1.024
_refine_ls_hydrogen_treatment mixed
_refine_ls_matrix_type full
_refine_ls_number_parameters 34
_refine_ls_number_reflns 608
_refine_ls_number_restraints 4
_refine_ls_restrained_S_all 1.030
_refine_ls_R_factor_all 0.0481
_refine_ls_R_factor_gt 0.0420
_refine_ls_shift/su_max 0.000
_refine_ls_shift/su_mean 0.000
_refine_ls_structure_factor_coef Fsqd
_refine_ls_weighting_details 'calc w=1/[\s^2^(Fo^2^)+(0.0430P)^2^+12.8410P] where P=(Fo^2^+2Fc^2^)/3'
_refine_ls_weighting_scheme calc
_refine_ls_wR_factor_gt 0.0990
_refine_ls_wR_factor_ref 0.1026
_reflns_number_gt 552
_reflns_number_total 608
_reflns_threshold_expression >2sigma(I)
_cod_data_source_file c4dt02875a2.cif
_cod_data_source_block a
_cod_depositor_comments
;
The following automatic conversions were performed:

'_symmetry_cell_setting' value 'Orthorhombic' changed to
'orthorhombic' according to
/usr/data/users/saulius/crontab/automatic-downloads/rss-feeds/RSC/lib/dictionaries/cif_core.dic
dictionary named 'cif_core.dic' version 2.4.2 from 2011-04-26.

Automatic conversion script
Id: cif_fix_values 2827 2014-09-09 07:05:25Z andrius 

 Adding full bibliography for 7032997--7032999.cif.
;
_cod_original_cell_volume 904.2(17)
_cod_database_code 7032998

loop_
_symmetry_equiv_pos_as_xyz
'x, y, z'
'-x, -y, z+1/2'
'-x, y, -z+1/2'
'x, -y, -z'
'x+1/2, y+1/2, z'
'-x+1/2, -y+1/2, z+1/2'
'-x+1/2, y+1/2, -z+1/2'
'x+1/2, -y+1/2, -z'
'-x, -y, -z'
'x, y, -z-1/2'
'x, -y, z-1/2'
'-x, y, z'
'-x+1/2, -y+1/2, -z'
'x+1/2, y+1/2, -z-1/2'
'x+1/2, -y+1/2, z-1/2'
'-x+1/2, y+1/2, z'

loop_
_atom_site_label
_atom_site_type_symbol
_atom_site_fract_x
_atom_site_fract_y
_atom_site_fract_z
_atom_site_U_iso_or_equiv
_atom_site_adp_type
_atom_site_occupancy
_atom_site_symmetry_multiplicity
_atom_site_calc_flag
_atom_site_refinement_flags
Cd1 Cd 0.5000 0.5000 0.0000 0.0097(4) Uani 1 4 d S
Br1 Br 0.5000 0.62491(7) 0.2500 0.0139(4) Uani 1 4 d S
Br2 Br 0.24854(10) 0.43901(6) 0.2500 0.0120(4) Uani 1 2 d S
S1 S 0.5000 0.7982(4) 0.9532(12) 0.0466(18) Uani 0.50 2 d SPD
N1 N 0.5000 0.7944(11) 0.913(3) 0.0466(18) Uani 0.50 2 d SPD
H1B H 0.5000 0.7791 1.0379 0.056 Uiso 0.50 2 d SPR
C2 C 0.5000 0.8751(5) 0.8423(15) 0.025(2) Uani 1 2 d SD
H2B H 0.5000 0.9196 0.9242 0.030 Uiso 0.50 2 d SPR
H2A H 0.5000 0.9225 0.9129 0.030 Uiso 0.50 2 d SPR
C1 C 0.5000 0.7464(8) 0.7500 0.044(5) Uani 1 4 d SD
H1A H 0.5000 0.6914 0.7500 0.053 Uiso 1 4 d SR

loop_
_atom_site_aniso_label
_atom_site_aniso_U_11
_atom_site_aniso_U_22
_atom_site_aniso_U_33
_atom_site_aniso_U_23
_atom_site_aniso_U_13
_atom_site_aniso_U_12
Cd1 0.0099(6) 0.0161(5) 0.0033(6) 0.0007(3) 0.000 0.000
Br1 0.0194(7) 0.0118(6) 0.0106(8) 0.000 0.000 0.000
Br2 0.0074(6) 0.0199(6) 0.0087(7) 0.000 0.000 -0.0041(3)
S1 0.085(5) 0.032(3) 0.023(4) 0.015(3) 0.000 0.000
N1 0.085(5) 0.032(3) 0.023(4) 0.015(3) 0.000 0.000
C2 0.036(6) 0.020(5) 0.018(6) -0.011(4) 0.000 0.000
C1 0.059(13) 0.009(7) 0.063(14) 0.000 0.000 0.000

loop_
_atom_type_symbol
_atom_type_description
_atom_type_scat_dispersion_real
_atom_type_scat_dispersion_imag
_atom_type_scat_source
C C 0.0033 0.0016 'International Tables Vol C Tables 4.2.6.8 and 6.1.1.4'
H H 0.0000 0.0000 'International Tables Vol C Tables 4.2.6.8 and 6.1.1.4'
N N 0.0061 0.0033 'International Tables Vol C Tables 4.2.6.8 and 6.1.1.4'
S S 0.1246 0.1234 'International Tables Vol C Tables 4.2.6.8 and 6.1.1.4'
Br Br -0.2901 2.4595 'International Tables Vol C Tables 4.2.6.8 and 6.1.1.4'
Cd Cd -0.8075 1.2024 'International Tables Vol C Tables 4.2.6.8 and 6.1.1.4'

loop_
_geom_angle_atom_site_label_1
_geom_angle_atom_site_label_2
_geom_angle_atom_site_label_3
_geom_angle
_geom_angle_site_symmetry_1
_geom_angle_site_symmetry_3
Br2 Cd1 Br2 180.0 3_655 11_565
Br2 Cd1 Br2 86.19(8) 3_655 .
Br2 Cd1 Br2 93.81(8) 11_565 .
Br2 Cd1 Br2 93.81(8) 3_655 9_665
Br2 Cd1 Br2 86.19(8) 11_565 9_665
Br2 Cd1 Br2 180.00(4) . 9_665
Br2 Cd1 Br1 94.79(6) 3_655 9_665
Br2 Cd1 Br1 85.21(6) 11_565 9_665
Br2 Cd1 Br1 94.79(6) . 9_665
Br2 Cd1 Br1 85.21(6) 9_665 9_665
Br2 Cd1 Br1 85.21(6) 3_655 .
Br2 Cd1 Br1 94.79(6) 11_565 .
Br2 Cd1 Br1 85.21(6) . .
Br2 Cd1 Br1 94.79(6) 9_665 .
Br1 Cd1 Br1 180.00(3) 9_665 .
Br2 Cd1 Cd1 128.40(4) 3_655 2_664
Br2 Cd1 Cd1 51.60(4) 11_565 2_664
Br2 Cd1 Cd1 128.40(4) . 2_664
Br2 Cd1 Cd1 51.60(4) 9_665 2_664
Br1 Cd1 Cd1 51.70(5) 9_665 2_664
Br1 Cd1 Cd1 128.30(5) . 2_664
Br2 Cd1 Cd1 51.60(4) 3_655 2_665
Br2 Cd1 Cd1 128.40(4) 11_565 2_665
Br2 Cd1 Cd1 51.60(4) . 2_665
Br2 Cd1 Cd1 128.40(4) 9_665 2_665
Br1 Cd1 Cd1 128.30(5) 9_665 2_665
Br1 Cd1 Cd1 51.70(5) . 2_665
Cd1 Cd1 Cd1 180.0 2_664 2_665
Cd1 Br1 Cd1 76.59(9) . 2_665
Cd1 Br2 Cd1 76.79(8) 2_665 .
C2 S1 C1 93.2(7) . .
C1 N1 C2 107.7(17) . .
C1 N1 H1B 126.1 . .
C2 N1 H1B 126.2 . .
C2 C2 N1 109.0(9) 10_557 .
C2 C2 S1 119.6(5) 10_557 .
N1 C2 S1 10.6(10) . .
C2 C2 H2B 126.0 10_557 .
N1 C2 H2B 125.0 . .
S1 C2 H2B 114.4 . .
C2 C2 H2A 120.4 10_557 .
N1 C2 H2A 130.5 . .
S1 C2 H2A 119.9 . .
H2B C2 H2A 5.5 . .
N1 C1 N1 107(2) . 10_557
N1 C1 S1 3.8(11) . .
N1 C1 S1 110.4(12) 10_557 .
N1 C1 S1 110.4(12) . 10_557
N1 C1 S1 3.8(11) 10_557 10_557
S1 C1 S1 114.2(10) . 10_557
N1 C1 H1A 126.7 . .
N1 C1 H1A 126.7 10_557 .
S1 C1 H1A 122.9 . .
S1 C1 H1A 122.9 10_557 .

loop_
_geom_bond_atom_site_label_1
_geom_bond_atom_site_label_2
_geom_bond_distance
_geom_bond_site_symmetry_2
Cd1 Br2 2.771(2) 3_655
Cd1 Br2 2.771(2) 11_565
Cd1 Br2 2.771(2) .
Cd1 Br2 2.771(2) 9_665
Cd1 Br1 2.777(2) 9_665
Cd1 Br1 2.777(2) .
Cd1 Cd1 3.442(4) 2_664
Cd1 Cd1 3.442(4) 2_665
Br1 Cd1 2.777(2) 2_665
Br2 Cd1 2.771(2) 2_665
S1 C2 1.543(13) .
S1 C1 1.665(12) .
N1 C1 1.399(19) .
N1 C2 1.49(2) .
N1 H1B 0.9000 .
C2 C2 1.27(2) 10_557
C2 H2B 0.9600 .
C2 H2A 0.9600 .
C1 N1 1.399(19) 10_557
C1 S1 1.665(12) 10_557
C1 H1A 0.9594 .

loop_
_geom_torsion_atom_site_label_1
_geom_torsion_atom_site_label_2
_geom_torsion_atom_site_label_3
_geom_torsion_atom_site_label_4
_geom_torsion
_geom_torsion_site_symmetry_1
_geom_torsion_site_symmetry_4
Br2 Cd1 Br1 Cd1 -43.28(4) 3_655 2_665
Br2 Cd1 Br1 Cd1 136.72(4) 11_565 2_665
Br2 Cd1 Br1 Cd1 43.28(4) . 2_665
Br2 Cd1 Br1 Cd1 -136.72(4) 9_665 2_665
Br1 Cd1 Br1 Cd1 0.00(7) 9_665 2_665
Cd1 Cd1 Br1 Cd1 180.0 2_664 2_665
Br2 Cd1 Br2 Cd1 42.14(5) 3_655 2_665
Br2 Cd1 Br2 Cd1 -137.86(5) 11_565 2_665
Br2 Cd1 Br2 Cd1 0.000(9) 9_665 2_665
Br1 Cd1 Br2 Cd1 136.64(3) 9_665 2_665
Br1 Cd1 Br2 Cd1 -43.36(3) . 2_665
Cd1 Cd1 Br2 Cd1 180.0 2_664 2_665
C1 N1 C2 C2 0.000(12) . 10_557
C1 N1 C2 S1 180.00(3) . .
C1 S1 C2 C2 0.000(9) . 10_557
C1 S1 C2 N1 0.00(6) . .
C2 N1 C1 N1 0.000(19) . 10_557
C2 N1 C1 S1 180.00(5) . .
C2 N1 C1 S1 0.000(11) . 10_557
C2 S1 C1 N1 0.00(17) . .
C2 S1 C1 N1 0.000(9) . 10_557
C2 S1 C1 S1 0.000(6) . 10_557
